data_7027728
loop_
_publ_author_name
'Errington, R. John'
'Tombul, Mustafa'
'Walker, Gary L. P.'
'Clegg, William'
'Heath, Sarah L.'
'Horsburgh, Lynne'

_publ_section_title
;
 Tetraphenoxoborate complexes of barium: crystal structures of the
 metalloborates [Ba(thf&#x200A;)4{B(OPh)4}2] and
 [Ba(dme)2{B(OPh)4}2]&#x200A;&#x2020;
;
_journal_issue 20
_journal_name_full 'Journal of the Chemical Society, Dalton Transactions'
_journal_page_first 3533
_journal_paper_doi 10.1039/a906089h
_journal_year 1999
_chemical_formula_sum 'C72 H88 B2 Ba O14'
_chemical_formula_weight 1336.38
_chemical_name_systematic
;
 ?
;
_space_group_IT_number 2
_symmetry_cell_setting triclinic
_symmetry_space_group_name_Hall '-P 1'
_symmetry_space_group_name_H-M 'P -1'
_atom_sites_solution_hydrogens geom
_atom_sites_solution_primary direct
_atom_sites_solution_secondary difmap
_audit_creation_method SHELXL
_cell_angle_alpha 104.461(2)
_cell_angle_beta 104.083(2)
_cell_angle_gamma 93.135(2)
_cell_formula_units_Z 1
_cell_length_a 11.0751(9)
_cell_length_b 11.7693(10)
_cell_length_c 13.5004(11)
_cell_measurement_reflns_used 10079
_cell_measurement_temperature 160(2)
_cell_measurement_theta_max 28.41
_cell_measurement_theta_min 2.07
_cell_volume 1640.2(2)
_computing_cell_refinement 'local programs'
_computing_data_collection 'Siemens SMART'
_computing_data_reduction 'Siemens SAINT'
_computing_molecular_graphics 'Siemens SHELXTL'
_computing_publication_material 'SHELXTL and local programs'
_computing_structure_refinement 'Siemens SHELXTL'
_computing_structure_solution 'Siemens SHELXTL'
_diffrn_ambient_temperature 160(2)
_diffrn_measurement_device 'Siemens SMART CCD diffractometer'
_diffrn_measurement_method '\w rotation with narrow frames'
_diffrn_radiation_monochromator graphite
_diffrn_radiation_source 'fine-focus sealed tube'
_diffrn_radiation_type MoK\a
_diffrn_radiation_wavelength 0.71073
_diffrn_reflns_av_R_equivalents 0.0227
_diffrn_reflns_av_sigmaI/netI 0.0263
_diffrn_reflns_limit_h_max 14
_diffrn_reflns_limit_h_min -13
_diffrn_reflns_limit_k_max 15
_diffrn_reflns_limit_k_min -12
_diffrn_reflns_limit_l_max 17
_diffrn_reflns_limit_l_min -16
_diffrn_reflns_number 10382
_diffrn_reflns_theta_max 28.42
_diffrn_reflns_theta_min 1.62
_exptl_absorpt_coefficient_mu 0.671
_exptl_absorpt_correction_T_max 0.5979
_exptl_absorpt_correction_T_min 0.4948
_exptl_absorpt_correction_type empirical
_exptl_crystal_colour Colourless
_exptl_crystal_density_diffrn 1.353
_exptl_crystal_description Block
_exptl_crystal_F_000 698
_exptl_crystal_size_max 0.54
_exptl_crystal_size_mid 0.50
_exptl_crystal_size_min 0.35
_refine_diff_density_max 0.728
_refine_diff_density_min -0.766
_refine_diff_density_rms 0.073
_refine_ls_extinction_coef 0.0032(7)
_refine_ls_extinction_expression Fc^*^=kFc[1+0.001xFc^2^\l^3^/sin(2\q)]^-1/4^
_refine_ls_extinction_method SHELXL
_refine_ls_goodness_of_fit_all 1.076
_refine_ls_goodness_of_fit_obs 1.076
_refine_ls_matrix_type full
_refine_ls_number_parameters 395
_refine_ls_number_reflns 7185
_refine_ls_number_restraints 308
_refine_ls_restrained_S_all 1.108
_refine_ls_restrained_S_obs 1.108
_refine_ls_R_factor_all 0.0290
_refine_ls_R_factor_obs 0.0289
_refine_ls_shift/esd_max 0.000
_refine_ls_shift/esd_mean 0.000
_refine_ls_structure_factor_coef Fsqd
_refine_ls_weighting_details 'w=1/[\s^2^(Fo^2^)+(0.0436P)^2^+1.1879P] where P=(Fo^2^+2Fc^2^)/3'
_refine_ls_weighting_scheme calc
_refine_ls_wR_factor_all 0.0785
_refine_ls_wR_factor_obs 0.0783
_reflns_number_observed 7163
_reflns_number_total 7185
_reflns_observed_criterion >2sigma(I)
_cod_data_source_file 906089hsup1.cif
_cod_data_source_block rje99
_cod_depositor_comments
;
The following automatic conversions were performed:

'_refine_ls_weighting_scheme' value 'calc
w=1/[\s^2^(Fo^2^)+(0.0436P)^2^+1.1879P] where P=(Fo^2^+2Fc^2^)/3' was
changed to 'calc'. New tag '_refine_ls_weighting_details' was
created. The value of the new tag was set to
'w=1/[\s^2^(Fo^2^)+(0.0436P)^2^+1.1879P] where P=(Fo^2^+2Fc^2^)/3'.

Automatic conversion script
Id: cif_fix_values 3143 2015-03-26 13:38:13Z robertas 
;
_cod_original_sg_symbol_H-M P-1
_cod_database_code 7027728

loop_
_symmetry_equiv_pos_as_xyz
'x, y, z'
'-x, -y, -z'

loop_
_atom_site_aniso_label
_atom_site_aniso_U_11
_atom_site_aniso_U_22
_atom_site_aniso_U_33
_atom_site_aniso_U_23
_atom_site_aniso_U_13
_atom_site_aniso_U_12
Ba 0.01762(9) 0.02049(9) 0.01883(9) 0.00635(5) 0.00393(5) 0.00166(5)
O1 0.0273(7) 0.0297(7) 0.0192(6) 0.0063(5) 0.0051(5) 0.0089(5)
C1 0.0243(9) 0.0292(10) 0.0238(9) 0.0020(7) 0.0051(7) 0.0016(7)
C2 0.0358(11) 0.0391(12) 0.0312(11) 0.0011(9) 0.0036(9) 0.0120(9)
C3 0.0407(13) 0.0423(13) 0.0461(14) -0.0046(11) 0.0119(11) 0.0128(10)
C4 0.056(2) 0.0466(14) 0.0397(13) -0.0035(11) 0.0269(12) 0.0035(12)
C5 0.069(2) 0.0482(14) 0.0293(11) 0.0077(10) 0.0214(12) 0.0089(13)
C6 0.0496(13) 0.0390(12) 0.0279(10) 0.0097(9) 0.0143(10) 0.0122(10)
B 0.0221(10) 0.0264(10) 0.0216(9) 0.0079(8) 0.0044(8) 0.0040(8)
O2 0.0249(7) 0.0367(8) 0.0289(7) 0.0166(6) 0.0018(6) -0.0013(6)
C7 0.0295(10) 0.0247(9) 0.0231(9) 0.0065(7) 0.0092(7) 0.0035(7)
C8 0.0325(10) 0.0315(10) 0.0281(10) 0.0058(8) 0.0077(8) -0.0016(8)
C9 0.0438(12) 0.0274(10) 0.0395(12) 0.0058(9) 0.0159(10) -0.0042(9)
C10 0.0538(14) 0.0273(10) 0.0410(12) 0.0147(9) 0.0166(11) 0.0053(10)
C11 0.0434(13) 0.0322(11) 0.0379(12) 0.0166(9) 0.0061(10) 0.0064(9)
C12 0.0318(10) 0.0284(10) 0.0306(10) 0.0106(8) 0.0057(8) 0.0032(8)
O3 0.0225(7) 0.0281(7) 0.0267(7) 0.0121(5) 0.0015(5) 0.0017(5)
C13 0.0234(9) 0.0257(9) 0.0228(9) 0.0048(7) 0.0046(7) 0.0030(7)
C14 0.0285(10) 0.0349(11) 0.0292(10) 0.0108(8) 0.0009(8) 0.0045(8)
C15 0.0264(10) 0.0474(13) 0.0365(12) 0.0085(10) -0.0028(9) -0.0009(9)
C16 0.0311(11) 0.0451(13) 0.0440(13) 0.0106(11) 0.0033(10) -0.0088(10)
C17 0.0378(12) 0.0412(13) 0.0495(14) 0.0212(11) 0.0042(10) -0.0057(10)
C18 0.0280(10) 0.0365(11) 0.0382(11) 0.0180(9) 0.0007(9) 0.0004(8)
O4 0.0242(6) 0.0269(7) 0.0220(6) 0.0080(5) 0.0072(5) 0.0076(5)
C19 0.0198(8) 0.0253(9) 0.0301(10) 0.0044(7) 0.0083(7) 0.0024(7)
C20 0.0300(10) 0.0279(10) 0.0421(12) 0.0131(9) 0.0144(9) 0.0057(8)
C21 0.0386(12) 0.0294(11) 0.070(2) 0.0165(11) 0.0264(12) 0.0110(9)
C22 0.0407(13) 0.0356(12) 0.065(2) -0.0026(11) 0.0277(12) 0.0067(10)
C23 0.0374(12) 0.057(2) 0.0381(12) -0.0038(11) 0.0165(10) 0.0070(11)
C24 0.0295(10) 0.0480(13) 0.0298(11) 0.0048(9) 0.0094(8) 0.0103(9)
O5 0.0404(9) 0.0253(7) 0.0488(10) 0.0033(7) 0.0111(7) -0.0040(6)
C25 0.034(3) 0.038(3) 0.033(3) 0.012(2) 0.008(2) 0.001(2)
C26 0.0479(15) 0.0410(14) 0.0481(15) 0.0027(11) 0.0043(12) -0.0119(11)
C27 0.060(2) 0.049(2) 0.054(2) 0.0186(13) 0.0041(13) -0.0213(13)
C28 0.052(2) 0.0455(14) 0.0455(14) 0.0194(12) -0.0027(12) -0.0171(12)
C25A 0.047(3) 0.031(2) 0.041(3) 0.005(2) -0.001(2) 0.000(2)
O6 0.0322(8) 0.0429(9) 0.0372(8) 0.0095(7) 0.0156(7) -0.0049(7)
C29 0.029(2) 0.030(2) 0.033(2) 0.005(2) 0.007(2) 0.002(2)
C29A 0.027(2) 0.066(4) 0.063(4) 0.033(3) 0.012(2) 0.005(2)
C30 0.0321(13) 0.073(2) 0.075(2) 0.029(2) 0.0197(13) 0.0009(12)
C31 0.044(2) 0.072(2) 0.099(3) 0.052(2) 0.025(2) -0.0018(14)
C32 0.0327(12) 0.072(2) 0.079(2) 0.050(2) 0.0142(13) 0.0041(12)
O7 0.131(3) 0.115(3) 0.121(3) 0.026(2) 0.016(3) 0.049(3)
C33 0.168(9) 0.116(6) 0.065(5) 0.039(5) 0.047(6) 0.068(7)
C33A 0.094(8) 0.084(7) 0.059(7) 0.032(5) 0.008(5) 0.029(6)
C34 0.113(4) 0.094(3) 0.059(2) -0.004(2) 0.022(2) 0.037(3)
C35 0.105(6) 0.067(5) 0.096(5) 0.010(4) 0.029(4) 0.039(4)
C35A 0.119(11) 0.045(5) 0.171(10) 0.027(6) 0.001(10) 0.026(7)
C36 0.109(3) 0.087(3) 0.069(2) 0.026(2) -0.001(2) 0.035(3)

loop_
_atom_site_label
_atom_site_type_symbol
_atom_site_fract_x
_atom_site_fract_y
_atom_site_fract_z
_atom_site_U_iso_or_equiv
_atom_site_thermal_displace_type
_atom_site_occupancy
_atom_site_calc_flag
_atom_site_refinement_flags
_atom_site_disorder_group
Ba Ba 0.5000 0.5000 0.5000 0.01899(6) Uani 1 d S .
O1 O 0.37533(13) 0.49079(13) 0.28988(10) 0.0255(3) Uani 1 d . .
C1 C 0.4034(2) 0.4332(2) 0.1982(2) 0.0270(4) Uani 1 d . .
C2 C 0.4745(2) 0.3395(2) 0.2023(2) 0.0376(5) Uani 1 d . .
H2 H 0.4996(2) 0.3170(2) 0.2664(2) 0.045 Uiso 1 calc R .
C3 C 0.5088(2) 0.2791(2) 0.1130(2) 0.0457(6) Uani 1 d . .
H3 H 0.5587(2) 0.2164(2) 0.1169(2) 0.055 Uiso 1 calc R .
C4 C 0.4711(3) 0.3092(2) 0.0185(2) 0.0478(6) Uani 1 d . .
H4 H 0.4941(3) 0.2673(2) -0.0427(2) 0.057 Uiso 1 calc R .
C5 C 0.3996(3) 0.4009(3) 0.0146(2) 0.0478(6) Uani 1 d . .
H5 H 0.3734(3) 0.4221(3) -0.0501(2) 0.057 Uiso 1 calc R .
C6 C 0.3648(2) 0.4631(2) 0.1030(2) 0.0377(5) Uani 1 d . .
H6 H 0.3150(2) 0.5258(2) 0.0985(2) 0.045 Uiso 1 calc R .
B B 0.3092(2) 0.5985(2) 0.2985(2) 0.0233(4) Uani 1 d . .
O2 O 0.39274(13) 0.69522(14) 0.29345(12) 0.0299(3) Uani 1 d . .
C7 C 0.3877(2) 0.7720(2) 0.2330(2) 0.0254(4) Uani 1 d . .
C8 C 0.4952(2) 0.8532(2) 0.2585(2) 0.0315(4) Uani 1 d . .
H8 H 0.5650(2) 0.8516(2) 0.3151(2) 0.038 Uiso 1 calc R .
C9 C 0.5009(2) 0.9359(2) 0.2020(2) 0.0370(5) Uani 1 d . .
H9 H 0.5744(2) 0.9906(2) 0.2204(2) 0.044 Uiso 1 calc R .
C10 C 0.4003(3) 0.9396(2) 0.1188(2) 0.0390(5) Uani 1 d . .
H10 H 0.4044(3) 0.9960(2) 0.0799(2) 0.047 Uiso 1 calc R .
C11 C 0.2942(2) 0.8598(2) 0.0937(2) 0.0373(5) Uani 1 d . .
H11 H 0.2249(2) 0.8619(2) 0.0368(2) 0.045 Uiso 1 calc R .
C12 C 0.2864(2) 0.7762(2) 0.1499(2) 0.0303(4) Uani 1 d . .
H12 H 0.2123(2) 0.7224(2) 0.1315(2) 0.036 Uiso 1 calc R .
O3 O 0.18895(13) 0.58366(13) 0.22155(11) 0.0259(3) Uani 1 d . .
C13 C 0.0907(2) 0.5015(2) 0.20720(15) 0.0246(4) Uani 1 d . .
C14 C -0.0209(2) 0.5065(2) 0.1342(2) 0.0317(4) Uani 1 d . .
H14 H -0.0254(2) 0.5653(2) 0.0968(2) 0.038 Uiso 1 calc R .
C15 C -0.1255(2) 0.4259(2) 0.1159(2) 0.0395(5) Uani 1 d . .
H15 H -0.2014(2) 0.4302(2) 0.0665(2) 0.047 Uiso 1 calc R .
C16 C -0.1201(2) 0.3393(2) 0.1692(2) 0.0421(5) Uani 1 d . .
H16 H -0.1918(2) 0.2843(2) 0.1567(2) 0.051 Uiso 1 calc R .
C17 C -0.0092(2) 0.3336(2) 0.2407(2) 0.0429(6) Uani 1 d . .
H17 H -0.0049(2) 0.2739(2) 0.2771(2) 0.052 Uiso 1 calc R .
C18 C 0.0959(2) 0.4141(2) 0.2600(2) 0.0343(5) Uani 1 d . .
H18 H 0.1715(2) 0.4093(2) 0.3095(2) 0.041 Uiso 1 calc R .
O4 O 0.30217(13) 0.61916(12) 0.41092(10) 0.0237(3) Uani 1 d . .
C19 C 0.2473(2) 0.7110(2) 0.4591(2) 0.0253(4) Uani 1 d . .
C20 C 0.1823(2) 0.7864(2) 0.4068(2) 0.0317(4) Uani 1 d . .
H20 H 0.1736(2) 0.7757(2) 0.3332(2) 0.038 Uiso 1 calc R .
C21 C 0.1299(2) 0.8777(2) 0.4634(2) 0.0429(6) Uani 1 d . .
H21 H 0.0847(2) 0.9284(2) 0.4273(2) 0.052 Uiso 1 calc R .
C22 C 0.1423(3) 0.8957(2) 0.5707(2) 0.0477(6) Uani 1 d . .
H22 H 0.1072(3) 0.9588(2) 0.6085(2) 0.057 Uiso 1 calc R .
C23 C 0.2069(2) 0.8203(3) 0.6224(2) 0.0459(6) Uani 1 d . .
H23 H 0.2160(2) 0.8319(3) 0.6962(2) 0.055 Uiso 1 calc R .
C24 C 0.2584(2) 0.7280(2) 0.5673(2) 0.0363(5) Uani 1 d . .
H24 H 0.3013(2) 0.6762(2) 0.6033(2) 0.044 Uiso 1 calc R .
O5 O 0.4086(2) 0.25893(14) 0.41017(15) 0.0399(4) Uani 1 d DU .
C25 C 0.2842(5) 0.2229(5) 0.3559(5) 0.035(2) Uani 0.412(9) d PDU 1
H25A H 0.2672(5) 0.2422(5) 0.2869(5) 0.042 Uiso 0.412(9) calc PR 1
H25B H 0.2303(5) 0.2660(5) 0.3973(5) 0.042 Uiso 0.412(9) calc PR 1
C26 C 0.25293(8) 0.09365(8) 0.33747(7) 0.0496(6) Uani 1 d DU .
H26A H 0.27085(8) 0.04756(8) 0.27166(7) 0.060 Uiso 0.412(9) calc PR 1
H26B H 0.16436(8) 0.07254(8) 0.33524(7) 0.060 Uiso 0.412(9) calc PR 1
H26C H 0.23442(8) 0.01931(8) 0.27952(7) 0.060 Uiso 0.588(9) calc PR 2
H26D H 0.17319(8) 0.11641(8) 0.35263(7) 0.060 Uiso 0.588(9) calc PR 2
C27 C 0.34352(8) 0.07752(8) 0.43672(7) 0.0564(8) Uani 1 d RDU .
H27A H 0.30760(8) 0.09705(8) 0.49840(7) 0.068 Uiso 1 calc R .
H27B H 0.36475(8) -0.00455(8) 0.42532(7) 0.068 Uiso 1 calc R .
C28 C 0.45808(8) 0.16454(8) 0.45281(7) 0.0502(7) Uani 1 d RDU .
H28A H 0.50235(8) 0.19510(8) 0.52909(7) 0.060 Uiso 1 calc R .
H28B H 0.51712(8) 0.12642(8) 0.41431(7) 0.060 Uiso 1 calc R .
C25A C 0.31780(8) 0.19102(8) 0.30628(7) 0.0431(14) Uani 0.588(9) d PRDU 2
H25C H 0.36251(8) 0.15798(8) 0.25243(7) 0.052 Uiso 0.588(9) calc PR 2
H25D H 0.25721(8) 0.24163(8) 0.27836(7) 0.052 Uiso 0.588(9) calc PR 2
O6 O 0.69379(8) 0.55313(8) 0.41258(7) 0.0369(4) Uani 1 d RD .
C29 C 0.81291(8) 0.59107(8) 0.47891(7) 0.0316(12) Uani 0.499(9) d PRDU 1
H29A H 0.84505(8) 0.52742(8) 0.51019(7) 0.038 Uiso 0.499(9) calc PR 1
H29B H 0.81099(8) 0.66055(8) 0.53739(7) 0.038 Uiso 0.499(9) calc PR 1
C29A C 0.83076(8) 0.52947(8) 0.44060(7) 0.049(2) Uani 0.501(9) d PRDU 2
H29C H 0.86096(8) 0.53310(8) 0.51677(7) 0.059 Uiso 0.501(9) calc PR 2
H29D H 0.84129(8) 0.45101(8) 0.39762(7) 0.059 Uiso 0.501(9) calc PR 2
C30 C 0.89718(8) 0.62364(8) 0.41547(7) 0.0574(8) Uani 1 d RDU .
H30A H 0.92830(8) 0.55353(8) 0.37640(7) 0.069 Uiso 0.499(9) calc PR 1
H30B H 0.96905(8) 0.68285(8) 0.46038(7) 0.069 Uiso 0.499(9) calc PR 1
H30C H 0.96226(8) 0.59213(8) 0.38098(7) 0.069 Uiso 0.501(9) calc PR 2
H30D H 0.93900(8) 0.68593(8) 0.48137(7) 0.069 Uiso 0.501(9) calc PR 2
C31 C 0.80458(8) 0.67506(8) 0.34181(7) 0.0656(9) Uani 1 d RDU .
H31A H 0.82989(8) 0.67227(8) 0.27586(7) 0.079 Uiso 1 calc R .
H31B H 0.79655(8) 0.75791(8) 0.37657(7) 0.079 Uiso 1 calc R .
C32 C 0.68298(8) 0.59512(8) 0.31898(7) 0.0558(8) Uani 1 d RDU .
H32A H 0.60992(8) 0.63970(8) 0.30750(7) 0.067 Uiso 1 calc R .
H32B H 0.67337(8) 0.52820(8) 0.25523(7) 0.067 Uiso 1 calc R .
O7 O 0.08327(8) 1.20406(8) 0.96490(7) 0.1253(14) Uani 1 d RD .
C33 C 0.07187(8) 1.17601(8) 0.85187(7) 0.109(4) Uani 0.611(11) d PRDU 1
H33A H -0.01383(8) 1.18487(8) 0.81334(7) 0.131 Uiso 0.611(11) calc PR 1
H33B H 0.13235(8) 1.23060(8) 0.83730(7) 0.131 Uiso 0.611(11) calc PR 1
C33A C 0.02544(8) 1.14916(8) 0.85302(7) 0.078(4) Uani 0.389(11) d PRDU 2
H33C H -0.06235(8) 1.11611(8) 0.84238(7) 0.094 Uiso 0.389(11) calc PR 2
H33D H 0.02503(8) 1.20848(8) 0.81232(7) 0.094 Uiso 0.389(11) calc PR 2
C34 C 0.09725(8) 1.05586(8) 0.81682(7) 0.0924(14) Uani 1 d RDU .
H34A H 0.02009(8) 0.99980(8) 0.79828(7) 0.111 Uiso 0.611(11) calc PR 1
H34B H 0.13124(8) 1.04485(8) 0.75414(7) 0.111 Uiso 0.611(11) calc PR 1
H34C H 0.17258(8) 1.08736(8) 0.80038(7) 0.111 Uiso 0.389(11) calc PR 2
H34D H 0.04590(8) 0.99494(8) 0.75357(7) 0.111 Uiso 0.389(11) calc PR 2
C35 C 0.18572(8) 1.03907(8) 0.90322(7) 0.090(3) Uani 0.611(11) d PRDU 1
H35A H 0.27166(8) 1.06227(8) 0.89997(7) 0.108 Uiso 0.611(11) calc PR 1
H35B H 0.17794(8) 0.95501(8) 0.90367(7) 0.108 Uiso 0.611(11) calc PR 1
C35A C 0.13158(8) 1.00841(8) 0.91096(7) 0.119(5) Uani 0.389(11) d PRDU 2
H35C H 0.20662(8) 0.96638(8) 0.91106(7) 0.142 Uiso 0.389(11) calc PR 2
H35D H 0.06147(8) 0.95368(8) 0.91270(7) 0.142 Uiso 0.389(11) calc PR 2
C36 C 0.15853(8) 1.11828(8) 1.00396(7) 0.0908(14) Uani 1 d RDU .
H36A H 0.11138(8) 1.07107(8) 1.03670(7) 0.109 Uiso 0.611(11) calc PR 1
H36B H 0.23745(8) 1.15836(8) 1.05694(7) 0.109 Uiso 0.611(11) calc PR 1
H36C H 0.13397(8) 1.10083(8) 1.06490(7) 0.109 Uiso 0.389(11) calc PR 2
H36D H 0.24886(8) 1.14876(8) 1.02661(7) 0.109 Uiso 0.389(11) calc PR 2

loop_
_atom_type_symbol
_atom_type_description
_atom_type_scat_dispersion_real
_atom_type_scat_dispersion_imag
_atom_type_scat_source
C C 0.0033 0.0016 'International Tables Vol C Tables 4.2.6.8 and 6.1.1.4'
H H 0.0000 0.0000 'International Tables Vol C Tables 4.2.6.8 and 6.1.1.4'
B B 0.0013 0.0007 'International Tables Vol C Tables 4.2.6.8 and 6.1.1.4'
O O 0.0106 0.0060 'International Tables Vol C Tables 4.2.6.8 and 6.1.1.4'
Ba Ba -0.3244 2.2819 'International Tables Vol C Tables 4.2.6.8 and 6.1.1.4'

loop_
_geom_angle_atom_site_label_1
_geom_angle_atom_site_label_2
_geom_angle_atom_site_label_3
_geom_angle
_geom_angle_site_symmetry_1
_geom_angle_site_symmetry_3
O6 Ba O6 180.0 2_666 .
O6 Ba O1 103.77(3) 2_666 .
O6 Ba O1 76.23(3) . .
O6 Ba O1 76.23(3) 2_666 2_666
O6 Ba O1 103.77(3) . 2_666
O1 Ba O1 179.999(1) . 2_666
O6 Ba O5 71.86(4) 2_666 .
O6 Ba O5 108.14(4) . .
O1 Ba O5 77.01(5) . .
O1 Ba O5 102.99(5) 2_666 .
O6 Ba O5 108.14(4) 2_666 2_666
O6 Ba O5 71.86(4) . 2_666
O1 Ba O5 102.99(5) . 2_666
O1 Ba O5 77.01(5) 2_666 2_666
O5 Ba O5 180.0 . 2_666
O6 Ba O4 76.25(3) 2_666 .
O6 Ba O4 103.75(3) . .
O1 Ba O4 47.32(4) . .
O1 Ba O4 132.68(4) 2_666 .
O5 Ba O4 103.97(5) . .
O5 Ba O4 76.03(5) 2_666 .
O6 Ba O4 103.75(3) 2_666 2_666
O6 Ba O4 76.25(3) . 2_666
O1 Ba O4 132.68(4) . 2_666
O1 Ba O4 47.32(4) 2_666 2_666
O5 Ba O4 76.03(5) . 2_666
O5 Ba O4 103.97(5) 2_666 2_666
O4 Ba O4 180.0 . 2_666
C1 O1 B 122.5(2) . .
C1 O1 Ba 128.39(11) . .
B O1 Ba 104.78(10) . .
O1 C1 C6 123.6(2) . .
O1 C1 C2 117.2(2) . .
C6 C1 C2 119.2(2) . .
C3 C2 C1 120.2(2) . .
C4 C3 C2 120.7(2) . .
C5 C4 C3 118.8(2) . .
C4 C5 C6 121.6(2) . .
C5 C6 C1 119.6(2) . .
O3 B O2 111.3(2) . .
O3 B O1 114.8(2) . .
O2 B O1 108.6(2) . .
O3 B O4 114.4(2) . .
O2 B O4 108.1(2) . .
O1 B O4 98.83(14) . .
C7 O2 B 136.2(2) . .
O2 C7 C12 125.8(2) . .
O2 C7 C8 115.5(2) . .
C12 C7 C8 118.7(2) . .
C9 C8 C7 120.7(2) . .
C8 C9 C10 120.6(2) . .
C11 C10 C9 118.8(2) . .
C10 C11 C12 121.4(2) . .
C7 C12 C11 119.8(2) . .
C13 O3 B 125.5(2) . .
O3 C13 C18 123.9(2) . .
O3 C13 C14 117.1(2) . .
C18 C13 C14 119.0(2) . .
C15 C14 C13 120.3(2) . .
C16 C15 C14 120.5(2) . .
C17 C16 C15 119.3(2) . .
C16 C17 C18 120.8(2) . .
C13 C18 C17 120.1(2) . .
C19 O4 B 122.39(15) . .
C19 O4 Ba 130.00(11) . .
B O4 Ba 102.86(10) . .
O4 C19 C20 123.9(2) . .
O4 C19 C24 116.8(2) . .
C20 C19 C24 119.3(2) . .
C19 C20 C21 119.5(2) . .
C22 C21 C20 121.3(2) . .
C21 C22 C23 119.0(2) . .
C22 C23 C24 120.5(2) . .
C23 C24 C19 120.4(2) . .
C25 O5 C28 108.3(3) . .
C28 O5 C25A 101.97(11) . .
C25 O5 Ba 121.3(3) . .
C28 O5 Ba 124.31(10) . .
C25A O5 Ba 133.17(10) . .
O5 C25 C26 110.9(4) . .
C25 C26 C27 99.1(2) . .
C25A C26 C27 106.3 . .
C28 C27 C26 103.1 . .
O5 C28 C27 104.82(7) . .
O5 C25A C26 102.43(7) . .
C29 O6 C32 108.7 . .
C32 O6 C29A 103.0 . .
C29 O6 Ba 118.8 . .
C32 O6 Ba 127.3 . .
C29A O6 Ba 129.3 . .
O6 C29 C30 108.7 . .
C30 C29A O6 103.7 . .
C29A C30 C31 109.0 . .
C29 C30 C31 99.0 . .
C30 C31 C32 103.1 . .
O6 C32 C31 104.9 . .
C33 O7 C36 106.0 . .
C33A O7 C36 106.2 . .
C34 C33 O7 108.4 . .
C34 C33A O7 108.1 . .
C35 C34 C33 104.5 . .
C33A C34 C35A 101.3 . .
C34 C35 C36 106.4 . .
C34 C35A C36 103.5 . .
O7 C36 C35A 105.3 . .
O7 C36 C35 104.1 . .

loop_
_geom_bond_atom_site_label_1
_geom_bond_atom_site_label_2
_geom_bond_distance
_geom_bond_site_symmetry_2
Ba O6 2.80 2_666
Ba O6 2.80 .
Ba O1 2.8087(13) .
Ba O1 2.8088(13) 2_666
Ba O5 2.813(2) .
Ba O5 2.813(2) 2_666
Ba O4 2.8478(13) .
Ba O4 2.8479(13) 2_666
O1 C1 1.372(2) .
O1 B 1.492(2) .
C1 C6 1.390(3) .
C1 C2 1.393(3) .
C2 C3 1.389(3) .
C3 C4 1.382(4) .
C4 C5 1.377(4) .
C5 C6 1.388(3) .
B O3 1.448(2) .
B O2 1.453(3) .
B O4 1.498(2) .
O2 C7 1.355(2) .
C7 C12 1.393(3) .
C7 C8 1.401(3) .
C8 C9 1.385(3) .
C9 C10 1.388(4) .
C10 C11 1.379(4) .
C11 C12 1.395(3) .
O3 C13 1.358(2) .
C13 C18 1.387(3) .
C13 C14 1.396(3) .
C14 C15 1.389(3) .
C15 C16 1.382(4) .
C16 C17 1.381(4) .
C17 C18 1.389(3) .
O4 C19 1.369(2) .
C19 C20 1.393(3) .
C19 C24 1.397(3) .
C20 C21 1.396(3) .
C21 C22 1.383(4) .
C22 C23 1.386(4) .
C23 C24 1.390(3) .
O5 C25 1.380(6) .
O5 C28 1.449(2) .
O5 C25A 1.511(2) .
C25 C26 1.485(6) .
C26 C25A 1.52 .
C26 C27 1.53 .
C27 C28 1.52 .
O6 C29 1.38 .
O6 C32 1.45 .
O6 C29A 1.53 .
C29 C30 1.51 .
C29A C30 1.45 .
C30 C31 1.51 .
C31 C32 1.52 .
O7 C33 1.45 .
O7 C33A 1.45 .
O7 C36 1.46 .
C33 C34 1.44 .
C33A C34 1.45 .
C34 C35 1.39 .
C34 C35A 1.49 .
C35 C36 1.55 .
C35A C36 1.52 .
